data_4504109
loop_
_publ_author_name
'Feng, Mei-Ling'
'Li, Xiu-Ling'
'Mao, Jiang-Gao'

_publ_section_title
;
 New Organically Templated Gallium and Indium Selenites or Selenates with
 One-, Two-, and Three-Dimensional Structures
;
_journal_issue 4
_journal_name_full 'Crystal Growth &amp; Design'
_journal_page_first 770
_journal_paper_doi 10.1021/cg060824d
_journal_volume 7
_journal_year 2007
_chemical_formula_sum 'C6 H14 F6 Ga2 N2 O3 Se'
_chemical_formula_weight 494.59
_chemical_name_systematic
; 
 ? 
;
_space_group_IT_number 14
_symmetry_cell_setting monoclinic
_symmetry_space_group_name_Hall '-P 2ybc'
_symmetry_space_group_name_H-M 'P 1 21/c 1'
_atom_sites_solution_hydrogens geom
_atom_sites_solution_primary direct
_atom_sites_solution_secondary difmap
_audit_creation_method SHELXL-97
_cell_angle_alpha 90.00
_cell_angle_beta 104.746(6)
_cell_angle_gamma 90.00
_cell_formula_units_Z 4
_cell_length_a 12.6161(16)
_cell_length_b 7.2700(6)
_cell_length_c 13.6053(17)
_cell_measurement_reflns_used 2508
_cell_measurement_temperature 293(2)
_cell_measurement_theta_max 27.4835
_cell_measurement_theta_min 2.5490
_cell_volume 1206.8(2)
_computing_structure_refinement 'SHELXL-97 (Sheldrick, 1997)'
_computing_structure_solution 'SHELXS-97 (Sheldrick, 1990)'
_diffrn_ambient_temperature 293(2)
_diffrn_measured_fraction_theta_full 0.996
_diffrn_measured_fraction_theta_max 0.996
_diffrn_measurement_device_type 'Rigaku Mercury CCD'
_diffrn_measurement_method 'narrow frame method'
_diffrn_radiation_monochromator graphite
_diffrn_radiation_source 'fine-focus sealed tube'
_diffrn_radiation_type MoK\a
_diffrn_radiation_wavelength 0.71073
_diffrn_reflns_av_R_equivalents 0.0459
_diffrn_reflns_av_sigmaI/netI 0.0468
_diffrn_reflns_limit_h_max 15
_diffrn_reflns_limit_h_min -16
_diffrn_reflns_limit_k_max 9
_diffrn_reflns_limit_k_min -9
_diffrn_reflns_limit_l_max 17
_diffrn_reflns_limit_l_min -15
_diffrn_reflns_number 8892
_diffrn_reflns_theta_full 27.48
_diffrn_reflns_theta_max 27.48
_diffrn_reflns_theta_min 3.10
_diffrn_standards_decay_% <1.0
_exptl_absorpt_coefficient_mu 7.568
_exptl_absorpt_correction_T_max 1.0000
_exptl_absorpt_correction_T_min 0.5550
_exptl_absorpt_correction_type 'Multi-scan technique'
_exptl_crystal_colour colorless
_exptl_crystal_density_diffrn 2.722
_exptl_crystal_density_method 'not measured'
_exptl_crystal_description Plate
_exptl_crystal_F_000 952
_exptl_crystal_size_max 0.1000
_exptl_crystal_size_mid 0.1000
_exptl_crystal_size_min 0.0400
_refine_diff_density_max 1.661
_refine_diff_density_min -0.881
_refine_diff_density_rms 0.212
_refine_ls_extinction_method none
_refine_ls_goodness_of_fit_ref 1.170
_refine_ls_hydrogen_treatment constr
_refine_ls_matrix_type full
_refine_ls_number_parameters 181
_refine_ls_number_reflns 2747
_refine_ls_number_restraints 0
_refine_ls_restrained_S_all 1.170
_refine_ls_R_factor_all 0.0646
_refine_ls_R_factor_gt 0.0524
_refine_ls_shift/su_max 0.000
_refine_ls_shift/su_mean 0.000
_refine_ls_structure_factor_coef Fsqd
_refine_ls_weighting_details 'calc w=1/[\s^2^(Fo^2^)+(0.0379P)^2^+17.5252P] where P=(Fo^2^+2Fc^2^)/3'
_refine_ls_weighting_scheme calc
_refine_ls_wR_factor_gt 0.1318
_refine_ls_wR_factor_ref 0.1376
_reflns_number_gt 2314
_reflns_number_total 2747
_reflns_threshold_expression >2sigma(I)
_cod_data_source_file cg060824dsi20061121_080545.cif
_cod_data_source_block C6H14F6Ga2N2O3Se
_cod_depositor_comments
;
The following automatic conversions were performed:

'_symmetry_cell_setting' value 'Monoclinic' changed to 'monoclinic'
according to /home/saulius/struct/CIF-dictionaries/cif_core.dic
dictionary named 'cif_core.dic' version 2.4.1 from 2010-06-29.

Automatic conversion script
Id: cif_fix_values 1715 2011-07-08 13:25:40Z adriana 
;
_cod_original_sg_symbol_H-M P2(1)/c
_cod_database_code 4504109

loop_
_symmetry_equiv_pos_as_xyz
'x, y, z'
'-x, y+1/2, -z+1/2'
'-x, -y, -z'
'x, -y-1/2, z-1/2'

loop_
_atom_site_label
_atom_site_type_symbol
_atom_site_fract_x
_atom_site_fract_y
_atom_site_fract_z
_atom_site_U_iso_or_equiv
_atom_site_adp_type
_atom_site_occupancy
_atom_site_symmetry_multiplicity
_atom_site_calc_flag
_atom_site_refinement_flags
Ga1 Ga 0.49111(6) 0.47778(11) 0.24705(6) 0.0125(2) Uani 1 1 d .
Ga2 Ga 0.24123(7) 0.75341(11) 0.19737(6) 0.0134(2) Uani 1 1 d .
Se1 Se 0.58867(6) 0.23901(10) 0.45430(5) 0.0143(2) Uani 1 1 d .
F1 F 0.2059(4) 0.7598(7) 0.3208(4) 0.0247(11) Uani 1 1 d .
F2 F 0.1260(4) 0.6018(7) 0.1416(4) 0.0270(12) Uani 1 1 d .
F3 F 0.3642(4) 0.9131(6) 0.2567(4) 0.0196(10) Uani 1 1 d .
F4 F 0.1562(4) 0.9706(7) 0.1590(4) 0.0268(11) Uani 1 1 d .
F5 F 0.3414(4) 0.5445(6) 0.2439(3) 0.0186(10) Uani 1 1 d .
F6 F 0.4517(4) 0.2220(6) 0.2079(4) 0.0205(10) Uani 1 1 d .
O1 O 0.7129(4) 0.2669(8) 0.4284(4) 0.0167(11) Uani 1 1 d .
O2 O 0.5395(4) 0.0408(8) 0.3944(4) 0.0181(11) Uani 1 1 d .
O3 O 0.5100(5) 0.4067(7) 0.3857(4) 0.0171(11) Uani 1 1 d .
C1 C 0.8306(8) 0.8058(13) 0.4732(7) 0.030(2) Uani 1 1 d .
H1A H 0.7645 0.8515 0.4264 0.036 Uiso 1 1 calc R
H1B H 0.8866 0.7916 0.4364 0.036 Uiso 1 1 calc R
C2 C 0.9045(7) 0.5714(12) 0.5988(7) 0.028(2) Uani 1 1 d .
H2A H 0.9715 0.5836 0.5768 0.033 Uiso 1 1 calc R
H2B H 0.8973 0.4442 0.6178 0.033 Uiso 1 1 calc R
C3 C 0.7072(7) 0.6390(12) 0.5527(7) 0.0241(19) Uani 1 1 d .
H3A H 0.6979 0.5277 0.5889 0.029 Uiso 1 1 calc R
H3B H 0.6435 0.6540 0.4958 0.029 Uiso 1 1 calc R
C4 C 0.9083(8) 0.6998(13) 0.6910(7) 0.028(2) Uani 1 1 d .
H4A H 0.8819 0.6354 0.7425 0.034 Uiso 1 1 calc R
H4B H 0.9828 0.7403 0.7208 0.034 Uiso 1 1 calc R
C5 C 0.8689(7) 0.9403(11) 0.5601(7) 0.0250(19) Uani 1 1 d .
H5A H 0.8351 1.0596 0.5420 0.030 Uiso 1 1 calc R
H5B H 0.9479 0.9550 0.5756 0.030 Uiso 1 1 calc R
C6 C 0.7191(7) 0.8030(13) 0.6227(7) 0.0247(18) Uani 1 1 d .
H6A H 0.6730 0.9029 0.5888 0.030 Uiso 1 1 calc R
H6B H 0.6959 0.7704 0.6832 0.030 Uiso 1 1 calc R
N1 N 0.8085(6) 0.6262(10) 0.5155(5) 0.0230(15) Uani 1 1 d .
H1C H 0.7979 0.5400 0.4654 0.028 Uiso 1 1 calc R
N2 N 0.8356(6) 0.8624(10) 0.6514(5) 0.0220(15) Uani 1 1 d .
H2C H 0.8450 0.9499 0.7007 0.026 Uiso 1 1 calc R

loop_
_atom_site_aniso_label
_atom_site_aniso_U_11
_atom_site_aniso_U_22
_atom_site_aniso_U_33
_atom_site_aniso_U_23
_atom_site_aniso_U_13
_atom_site_aniso_U_12
Ga1 0.0124(4) 0.0088(4) 0.0159(4) 0.0008(3) 0.0026(3) 0.0025(3)
Ga2 0.0117(4) 0.0107(4) 0.0175(4) 0.0001(3) 0.0031(3) 0.0001(3)
Se1 0.0163(4) 0.0134(4) 0.0128(4) -0.0003(3) 0.0029(3) -0.0007(3)
F1 0.032(3) 0.021(3) 0.024(2) 0.001(2) 0.015(2) -0.001(2)
F2 0.015(2) 0.028(3) 0.036(3) -0.007(2) 0.002(2) -0.007(2)
F3 0.018(2) 0.019(2) 0.023(2) -0.0055(19) 0.0064(18) -0.0062(19)
F4 0.025(3) 0.023(3) 0.032(3) 0.007(2) 0.006(2) 0.007(2)
F5 0.017(2) 0.015(2) 0.024(2) 0.0044(19) 0.0040(18) 0.0034(18)
F6 0.026(2) 0.012(2) 0.023(2) -0.0034(18) 0.0047(19) -0.0022(19)
O1 0.011(2) 0.020(3) 0.019(3) -0.001(2) 0.004(2) -0.001(2)
O2 0.021(3) 0.017(3) 0.016(3) -0.005(2) 0.005(2) -0.008(2)
O3 0.023(3) 0.014(3) 0.014(3) 0.003(2) 0.004(2) 0.006(2)
C1 0.040(5) 0.022(5) 0.028(5) 0.001(4) 0.010(4) 0.001(4)
C2 0.029(5) 0.015(4) 0.040(5) 0.004(4) 0.012(4) 0.003(4)
C3 0.017(4) 0.024(5) 0.030(5) -0.007(4) 0.004(3) -0.004(3)
C4 0.029(5) 0.032(5) 0.020(4) 0.001(4) 0.000(3) 0.003(4)
C5 0.029(5) 0.010(4) 0.036(5) 0.007(3) 0.010(4) 0.005(3)
C6 0.022(4) 0.024(5) 0.029(5) -0.005(4) 0.009(3) -0.006(4)
N1 0.031(4) 0.019(4) 0.022(4) -0.010(3) 0.011(3) -0.001(3)
N2 0.028(4) 0.017(4) 0.023(4) -0.011(3) 0.012(3) -0.008(3)

loop_
_atom_type_symbol
_atom_type_description
_atom_type_scat_dispersion_real
_atom_type_scat_dispersion_imag
_atom_type_scat_source
C C 0.0033 0.0016 'International Tables Vol C Tables 4.2.6.8 and 6.1.1.4'
H H 0.0000 0.0000 'International Tables Vol C Tables 4.2.6.8 and 6.1.1.4'
N N 0.0061 0.0033 'International Tables Vol C Tables 4.2.6.8 and 6.1.1.4'
O O 0.0106 0.0060 'International Tables Vol C Tables 4.2.6.8 and 6.1.1.4'
F F 0.0171 0.0103 'International Tables Vol C Tables 4.2.6.8 and 6.1.1.4'
Ga Ga 0.2307 1.6083 'International Tables Vol C Tables 4.2.6.8 and 6.1.1.4'
Se Se -0.0929 2.2259 'International Tables Vol C Tables 4.2.6.8 and 6.1.1.4'

loop_
_geom_angle_atom_site_label_1
_geom_angle_atom_site_label_2
_geom_angle_atom_site_label_3
_geom_angle
_geom_angle_site_symmetry_1
_geom_angle_site_symmetry_3
F3 Ga1 O3 94.6(2) 2_645 .
F3 Ga1 O2 88.9(2) 2_645 2_655
O3 Ga1 O2 175.4(2) . 2_655
F3 Ga1 F5 177.3(2) 2_645 .
O3 Ga1 F5 88.0(2) . .
O2 Ga1 F5 88.4(2) 2_655 .
F3 Ga1 F6 87.3(2) 2_645 2_655
O3 Ga1 F6 89.6(2) . 2_655
O2 Ga1 F6 93.5(2) 2_655 2_655
F5 Ga1 F6 93.4(2) . 2_655
F3 Ga1 F6 86.4(2) 2_645 .
O3 Ga1 F6 88.3(2) . .
O2 Ga1 F6 88.9(2) 2_655 .
F5 Ga1 F6 93.0(2) . .
F6 Ga1 F6 173.17(10) 2_655 .
F2 Ga2 F1 92.4(2) . .
F2 Ga2 F4 93.0(2) . .
F1 Ga2 F4 88.8(2) . .
F2 Ga2 F3 179.6(2) . .
F1 Ga2 F3 87.7(2) . .
F4 Ga2 F3 87.3(2) . .
F2 Ga2 O1 92.8(2) . 2_655
F1 Ga2 O1 174.6(2) . 2_655
F4 Ga2 O1 89.4(2) . 2_655
F3 Ga2 O1 87.2(2) . 2_655
F2 Ga2 F5 92.6(2) . .
F1 Ga2 F5 90.6(2) . .
F4 Ga2 F5 174.3(2) . .
F3 Ga2 F5 87.0(2) . .
O1 Ga2 F5 90.7(2) 2_655 .
O2 Se1 O3 104.8(3) . .
O2 Se1 O1 104.2(3) . .
O3 Se1 O1 104.0(3) . .
Ga1 F3 Ga2 144.0(3) 2_655 .
Ga1 F5 Ga2 137.7(3) . .
Ga1 F6 Ga1 136.7(3) 2_645 .
Se1 O1 Ga2 132.2(3) . 2_645
Se1 O1 N1 108.7(3) . .
Ga2 O1 N1 102.3(3) 2_645 .
Se1 O2 Ga1 129.9(3) . 2_645
Se1 O3 Ga1 130.3(3) . .
N1 C1 C5 108.7(7) . .
N1 C2 C4 107.8(7) . .
N1 C3 C6 107.9(7) . .
N2 C4 C2 107.0(7) . .
C1 C5 N2 107.3(7) . .
N2 C6 C3 109.1(7) . .
C1 N1 C2 109.5(7) . .
C1 N1 C3 109.8(7) . .
C2 N1 C3 111.1(7) . .
C1 N1 F4 86.5(5) . 2_645
C2 N1 F4 105.5(5) . 2_645
C3 N1 F4 131.0(5) . 2_645
C1 N1 O1 135.4(5) . .
C2 N1 O1 103.7(5) . .
C3 N1 O1 84.0(5) . .
F4 N1 O1 56.0(2) 2_645 .
C6 N2 C4 109.7(7) . .
C6 N2 C5 110.8(7) . .
C4 N2 C5 108.4(7) . .
C6 N2 F4 99.7(5) . 3_676
C4 N2 F4 97.6(5) . 3_676
C5 N2 F4 129.2(5) . 3_676
C6 N2 F1 96.4(5) . 3_676
C4 N2 F1 145.7(5) . 3_676
C5 N2 F1 81.2(4) . 3_676
F4 N2 F1 55.14(19) 3_676 3_676

loop_
_geom_bond_atom_site_label_1
_geom_bond_atom_site_label_2
_geom_bond_distance
_geom_bond_site_symmetry_2
Ga1 F3 1.898(5) 2_645
Ga1 O3 1.912(5) .
Ga1 O2 1.919(5) 2_655
Ga1 F5 1.941(4) .
Ga1 F6 1.956(5) 2_655
Ga1 F6 1.963(5) .
Ga2 F2 1.828(5) .
Ga2 F1 1.844(5) .
Ga2 F4 1.906(5) .
Ga2 F3 1.942(4) .
Ga2 O1 1.944(5) 2_655
Ga2 F5 1.974(4) .
Se1 O2 1.693(5) .
Se1 O3 1.694(5) .
Se1 O1 1.704(5) .
F3 Ga1 1.898(5) 2_655
F6 Ga1 1.956(5) 2_645
O1 Ga2 1.944(5) 2_645
O1 N1 2.992(9) .
O2 Ga1 1.919(5) 2_645
C1 N1 1.482(12) .
C1 C5 1.516(13) .
C2 N1 1.488(11) .
C2 C4 1.554(13) .
C3 N1 1.491(11) .
C3 C6 1.510(12) .
C4 N2 1.509(11) .
C5 N2 1.519(11) .
C6 N2 1.487(11) .
N1 F4 2.767(9) 2_645
N2 F4 2.829(9) 3_676
N2 F1 2.840(9) 3_676
